data_4300349
loop_
_publ_author_name
'Goicoechea, Jose M.'
'Sevov, Slavi C.'

_publ_section_title
;
 Ligand-Free Deltahedral Clusters of Silicon in Solution:
 Synthesis, Structure, and Electrochemistry of Si~9~^2-^
;
_journal_coden_ASTM INOCAJ
_journal_issue 8
_journal_name_full 'Inorganic Chemistry'
_journal_page_first 2654
_journal_page_last 2658
_journal_paper_doi 10.1021/ic0500964
_journal_volume 44
_journal_year 2005
_chemical_formula_sum 'C29 H53 K2 N O12 Si9'
_chemical_formula_weight 938.73
_space_group_IT_number 62
_symmetry_cell_setting orthorhombic
_symmetry_space_group_name_Hall '-P 2ac 2n'
_symmetry_space_group_name_H-M 'P n m a'
_cell_angle_alpha 90.00
_cell_angle_beta 90.00
_cell_angle_gamma 90.00
_cell_formula_units_Z 4
_cell_length_a 18.3204(16)
_cell_length_b 14.0127(12)
_cell_length_c 18.1038(16)
_cell_measurement_temperature 100(2)
_cell_volume 4647.6(7)
_diffrn_ambient_temperature 100(2)
_exptl_crystal_density_diffrn 1.342
_cod_duplicate_entry 4301068
_cod_depositor_comments
;
The following automatic conversions were performed:
'_symmetry_cell_setting' value 'Orthorhombic' changed to 'orthorhombic'
according to '/home/saulius/struct/CIF-dictionaries/cif_core.dic'
dictionary named 'cif_core.dic' version 2.4.1 from 2010-06-29.

Automatic conversion script
Id: cif_fix_enum 1527 2010-12-29 10:47:43Z saulius 
;
_cod_database_code 4300349

loop_
_symmetry_equiv_pos_as_xyz
'x, y, z'
'-x+1/2, -y, z+1/2'
'-x, y+1/2, -z'
'x+1/2, -y+1/2, -z+1/2'
'-x, -y, -z'
'x-1/2, y, -z-1/2'
'x, -y-1/2, z'
'-x-1/2, y-1/2, z-1/2'

loop_
_atom_site_label
_atom_site_type_symbol
_atom_site_fract_x
_atom_site_fract_y
_atom_site_fract_z
_atom_site_U_iso_or_equiv
_atom_site_adp_type
_atom_site_occupancy
_atom_site_symmetry_multiplicity
_atom_site_calc_flag
_atom_site_refinement_flags
_atom_site_disorder_assembly
_atom_site_disorder_group
Si1 Si 0.46461(11) 0.2500 0.87271(13) 0.0405(5) Uani 1 2 d S . .
Si2 Si 0.37725(7) 0.15972(10) 0.79692(7) 0.0304(4) Uani 1 1 d . . .
Si3 Si 0.37846(7) 0.16015(10) 0.95020(8) 0.0324(4) Uani 1 1 d . . .
Si4 Si 0.26392(11) 0.2500 0.97595(11) 0.0340(5) Uani 1 2 d S . .
Si5 Si 0.26230(10) 0.2500 0.77317(11) 0.0318(5) Uani 1 2 d S . .
Si6 Si 0.27126(7) 0.14163(9) 0.87420(8) 0.0331(3) Uani 1 1 d . . .
K1 K 0.39191(8) 0.2500 1.14050(9) 0.0330(4) Uani 1 2 d S . .
O11 O 0.2485(4) 0.2500 1.2131(3) 0.092(3) Uani 1 2 d S . .
O12 O 0.3208(3) 0.0799(4) 1.1788(3) 0.0862(17) Uani 1 1 d . . .
O13 O 0.4745(3) 0.0825(3) 1.1629(3) 0.0882(18) Uani 1 1 d . . .
O14 O 0.5434(3) 0.2500 1.1142(3) 0.083(2) Uani 1 2 d S . .
C101 C 0.2124(4) 0.1650(11) 1.1896(4) 0.139(5) Uani 1 1 d . . .
H10K H 0.2104 0.1625 1.1361 0.167 Uiso 1 1 calc R . .
H10L H 0.1629 0.1636 1.2085 0.167 Uiso 1 1 calc R . .
C102 C 0.2530(6) 0.0850(9) 1.2176(4) 0.136(5) Uani 1 1 d . . .
H10I H 0.2618 0.0929 1.2700 0.164 Uiso 1 1 calc R . .
H10J H 0.2256 0.0265 1.2103 0.164 Uiso 1 1 calc R . .
C103 C 0.3664(8) 0.0094(8) 1.2052(6) 0.163(7) Uani 1 1 d . . .
H10G H 0.3401 -0.0506 1.2077 0.195 Uiso 1 1 calc R . .
H10H H 0.3826 0.0257 1.2546 0.195 Uiso 1 1 calc R . .
C104 C 0.4287(8) -0.0008(6) 1.1575(7) 0.141(6) Uani 1 1 d . . .
H10A H 0.4125 -0.0088 1.1068 0.169 Uiso 1 1 calc R . .
H10B H 0.4562 -0.0570 1.1715 0.169 Uiso 1 1 calc R . .
C105 C 0.5357(7) 0.0831(9) 1.1127(5) 0.156(6) Uani 1 1 d . . .
H10E H 0.5186 0.0875 1.0621 0.187 Uiso 1 1 calc R . .
H10F H 0.5635 0.0245 1.1178 0.187 Uiso 1 1 calc R . .
C106 C 0.5827(4) 0.1669(10) 1.1306(4) 0.133(5) Uani 1 1 d . . .
H10C H 0.5958 0.1660 1.1825 0.160 Uiso 1 1 calc R . .
H10D H 0.6272 0.1647 1.1016 0.160 Uiso 1 1 calc R . .
K2 K 0.37019(7) 0.2500 0.60706(8) 0.0299(4) Uani 1 2 d S . .
O21 O 0.2284(3) 0.2500 0.5308(3) 0.0408(12) Uani 1 2 d S . .
O22 O 0.30355(18) 0.0791(3) 0.56252(19) 0.0428(9) Uani 1 1 d . . .
O23 O 0.4571(2) 0.0830(3) 0.5789(2) 0.0505(10) Uani 1 1 d . . .
O24 O 0.5190(2) 0.2500 0.6312(3) 0.0500(14) Uani 1 2 d S . .
C201 C 0.1926(3) 0.1662(4) 0.5561(3) 0.0435(14) Uani 1 1 d . . .
H20G H 0.1428 0.1645 0.5380 0.052 Uiso 1 1 calc R . .
H20H H 0.1915 0.1651 0.6097 0.052 Uiso 1 1 calc R . .
C202 C 0.2345(3) 0.0827(4) 0.5274(3) 0.0496(15) Uani 1 1 d . . .
H20K H 0.2077 0.0243 0.5372 0.060 Uiso 1 1 calc R . .
H20L H 0.2408 0.0887 0.4744 0.060 Uiso 1 1 calc R . .
C203 C 0.3501(3) 0.0092(4) 0.5327(4) 0.0575(17) Uani 1 1 d . . .
H20I H 0.3652 0.0277 0.4834 0.069 Uiso 1 1 calc R . .
H20J H 0.3245 -0.0512 0.5293 0.069 Uiso 1 1 calc R . .
C204 C 0.4148(3) -0.0013(4) 0.5806(4) 0.0579(17) Uani 1 1 d . . .
H20E H 0.3994 -0.0141 0.6309 0.069 Uiso 1 1 calc R . .
H20F H 0.4440 -0.0547 0.5638 0.069 Uiso 1 1 calc R . .
C205 C 0.5146(3) 0.0807(5) 0.6319(3) 0.0575(17) Uani 1 1 d . . .
H20C H 0.5435 0.0234 0.6252 0.069 Uiso 1 1 calc R . .
H20D H 0.4942 0.0797 0.6814 0.069 Uiso 1 1 calc R . .
C206 C 0.5612(3) 0.1658(5) 0.6228(4) 0.0582(17) Uani 1 1 d . . .
H20A H 0.5999 0.1649 0.6594 0.070 Uiso 1 1 calc R . .
H20B H 0.5835 0.1651 0.5742 0.070 Uiso 1 1 calc R . .
C1 C 0.3668(7) 0.2500 1.3572(8) 0.094(4) Uiso 1 2 d S . .
H1 H 0.3171 0.2500 1.3468 0.113 Uiso 1 2 calc SR . .
N1 N 0.4130(8) 0.2500 1.3045(7) 0.224(10) Uani 1 2 d S . .
C6 C 0.4800(7) 0.2500 1.3197(6) 0.204(12) Uani 1 2 d S . .
H6 H 0.5117 0.2500 1.2795 0.245 Uiso 1 2 calc SR . .
C2 C 0.5104(5) 0.2500 1.3846(5) 0.057(2) Uani 1 2 d S . .
H2 H 0.5607 0.2500 1.3912 0.069 Uiso 1 2 calc SR . .
C3 C 0.4641(6) 0.2500 0.4401(5) 0.091(4) Uani 1 2 d S . .
H3 H 0.4809 0.2500 0.4886 0.110 Uiso 1 2 calc SR . .
C4 C 0.3891(6) 0.2500 0.4252(8) 0.119(5) Uani 1 2 d S . .
H4 H 0.3556 0.2500 0.4637 0.143 Uiso 1 2 calc SR . .

loop_
_atom_site_aniso_label
_atom_site_aniso_U_11
_atom_site_aniso_U_22
_atom_site_aniso_U_33
_atom_site_aniso_U_23
_atom_site_aniso_U_13
_atom_site_aniso_U_12
Si1 0.0394(11) 0.0420(11) 0.0400(12) 0.000 -0.0013(10) 0.000
Si2 0.0370(8) 0.0272(7) 0.0269(8) -0.0015(6) 0.0048(6) 0.0039(6)
Si3 0.0408(8) 0.0264(8) 0.0300(8) 0.0026(6) -0.0072(6) 0.0039(6)
Si4 0.0392(12) 0.0311(11) 0.0318(12) 0.000 0.0094(9) 0.000
Si5 0.0332(11) 0.0328(11) 0.0295(12) 0.000 -0.0076(9) 0.000
Si6 0.0376(8) 0.0395(8) 0.0221(7) 0.0015(7) -0.0003(6) -0.0072(6)
K1 0.0339(8) 0.0297(8) 0.0353(10) 0.000 -0.0005(7) 0.000
O11 0.053(4) 0.199(9) 0.025(4) 0.000 0.005(3) 0.000
O12 0.116(4) 0.085(4) 0.058(3) 0.046(3) -0.040(3) -0.061(3)
O13 0.126(4) 0.059(3) 0.080(4) -0.032(3) -0.059(3) 0.053(3)
O14 0.030(3) 0.180(8) 0.038(4) 0.000 -0.010(3) 0.000
C101 0.068(5) 0.313(16) 0.036(5) 0.019(7) 0.004(4) -0.077(8)
C102 0.143(9) 0.217(12) 0.049(5) 0.059(7) -0.029(6) -0.133(9)
C103 0.31(2) 0.060(7) 0.120(10) 0.049(7) -0.146(11) -0.079(10)
C104 0.250(16) 0.029(5) 0.144(11) -0.026(6) -0.134(10) 0.053(7)
C105 0.188(11) 0.197(12) 0.082(7) -0.079(7) -0.083(8) 0.170(11)
C106 0.061(5) 0.290(14) 0.048(5) -0.053(7) -0.022(4) 0.094(7)
K2 0.0285(8) 0.0320(8) 0.0292(10) 0.000 -0.0004(6) 0.000
O21 0.037(3) 0.054(3) 0.031(3) 0.000 0.005(2) 0.000
O22 0.043(2) 0.045(2) 0.040(2) -0.0124(17) -0.0002(18) 0.0001(17)
O23 0.046(2) 0.062(3) 0.044(2) -0.009(2) -0.0009(18) 0.017(2)
O24 0.027(3) 0.082(4) 0.041(3) 0.000 0.001(2) 0.000
C201 0.036(3) 0.061(4) 0.034(3) -0.004(3) -0.002(2) -0.011(3)
C202 0.051(4) 0.056(4) 0.042(3) -0.014(3) 0.001(3) -0.013(3)
C203 0.068(4) 0.039(3) 0.066(4) -0.020(3) 0.001(3) 0.005(3)
C204 0.060(4) 0.042(4) 0.072(5) -0.009(3) -0.001(3) 0.009(3)
C205 0.039(3) 0.078(4) 0.055(4) -0.011(4) -0.003(3) 0.025(3)
C206 0.036(3) 0.087(5) 0.052(4) -0.011(4) -0.003(3) 0.014(3)
N1 0.099(10) 0.50(3) 0.071(9) 0.000 -0.026(8) 0.000
C6 0.068(9) 0.52(4) 0.021(6) 0.000 0.004(6) 0.000
C2 0.051(5) 0.075(6) 0.045(6) 0.000 -0.003(4) 0.000
C3 0.083(8) 0.172(12) 0.019(5) 0.000 0.011(5) 0.000
C4 0.069(8) 0.187(15) 0.100(11) 0.000 0.079(8) 0.000

loop_
_geom_bond_atom_site_label_1
_geom_bond_atom_site_label_2
_geom_bond_distance
_geom_bond_site_symmetry_2
_geom_bond_publ_flag
Si1 Si2 2.458(2) . ?
Si1 Si2 2.458(2) 7_565 ?
Si1 Si3 2.458(2) 7_565 ?
Si1 Si3 2.459(2) . ?
Si2 Si6 2.4068(19) . ?
Si2 Si5 2.494(2) . ?
Si2 Si2 2.530(3) 7_565 ?
Si2 Si3 2.7750(19) . ?
Si2 K2 3.665(2) . ?
Si3 Si6 2.4119(19) . ?
Si3 Si4 2.491(2) . ?
Si3 Si3 2.518(3) 7_565 ?
Si3 K1 3.676(2) . ?
Si4 Si6 2.391(2) 7_565 ?
Si4 Si6 2.391(2) . ?
Si4 Si3 2.491(2) 7_565 ?
Si4 K1 3.791(3) . ?
Si5 Si6 2.383(2) 7_565 ?
Si5 Si6 2.383(2) . ?
Si5 Si2 2.494(2) 7_565 ?
Si5 K2 3.599(2) . ?
K1 O12 2.803(4) 7_565 ?
K1 O12 2.803(4) . ?
K1 O14 2.815(6) . ?
K1 O13 2.821(4) 7_565 ?
K1 O13 2.821(4) . ?
K1 O11 2.937(7) . ?
K1 N1 2.994(12) . ?
K1 Si3 3.676(2) 7_565 ?
O11 C101 1.428(11) 7_565 ?
O11 C101 1.428(11) . ?
O12 C103 1.379(13) . ?
O12 C102 1.429(11) . ?
O13 C104 1.442(13) . ?
O13 C105 1.444(13) . ?
O14 C106 1.402(10) 7_565 ?
O14 C106 1.402(10) . ?
C101 C102 1.437(15) . ?
C101 H10K 0.9700 . ?
C101 H10L 0.9700 . ?
C102 H10I 0.9700 . ?
C102 H10J 0.9700 . ?
C103 C104 1.438(15) . ?
C103 H10G 0.9700 . ?
C103 H10H 0.9700 . ?
C104 H10A 0.9700 . ?
C104 H10B 0.9700 . ?
C105 C106 1.491(15) . ?
C105 H10E 0.9700 . ?
C105 H10F 0.9700 . ?
C106 H10C 0.9700 . ?
C106 H10D 0.9700 . ?
K2 O24 2.760(5) . ?
K2 O22 2.806(4) 7_565 ?
K2 O22 2.806(4) . ?
K2 O23 2.876(4) . ?
K2 O23 2.876(4) 7_565 ?
K2 O21 2.942(5) . ?
K2 Si2 3.665(2) 7_565 ?
O21 C201 1.420(6) . ?
O21 C201 1.420(6) 7_565 ?
O22 C203 1.407(6) . ?
O22 C202 1.417(6) . ?
O23 C204 1.413(7) . ?
O23 C205 1.426(6) . ?
O24 C206 1.419(6) 7_565 ?
O24 C206 1.419(6) . ?
C201 C202 1.492(7) . ?
C201 H20G 0.9700 . ?
C201 H20H 0.9700 . ?
C202 H20K 0.9700 . ?
C202 H20L 0.9700 . ?
C203 C204 1.476(8) . ?
C203 H20I 0.9700 . ?
C203 H20J 0.9700 . ?
C204 H20E 0.9700 . ?
C204 H20F 0.9700 . ?
C205 C206 1.476(8) . ?
C205 H20C 0.9700 . ?
C205 H20D 0.9700 . ?
C206 H20A 0.9700 . ?
C206 H20B 0.9700 . ?
C1 N1 1.274(16) . ?
C1 C4 1.297(16) 1_556 ?
C1 H1 0.9300 . ?
N1 C6 1.258(15) 7_565 ?
N1 C6 1.258(15) . ?
C6 C2 1.301(14) . ?
C6 H6 0.9300 . ?
C2 C3 1.315(12) 1_556 ?
C2 H2 0.9300 . ?
C3 C2 1.315(12) 1_554 ?
C3 C4 1.399(15) . ?
C3 H3 0.9300 . ?
C4 C1 1.297(16) 1_554 ?
C4 H4 0.9300 . ?
